data_7251160
loop_
_publ_author_name
'Yamada, Shinji'
'Akazawa, Rika'
'Chida, Moemi'

_publ_section_title
;
 Supramolecular dual-synthon in cocrystals of 1-azaanthracene and
 naphthols: cooperation between hydrogen bonds and cation--\p interactions
;
_journal_issue 46
_journal_name_full CrystEngComm
_journal_page_first 7491
_journal_page_last 7497
_journal_paper_doi 10.1039/D5CE01015B
_journal_volume 27
_journal_year 2025
_chemical_formula_moiety 'C13 H9 N, C10 H8 O'
_chemical_formula_sum 'C23 H17 N O'
_chemical_formula_weight 323.39
_space_group_crystal_system orthorhombic
_space_group_IT_number 61
_space_group_name_Hall '-P 2ac 2ab'
_space_group_name_H-M_alt 'P b c a'
_atom_sites_solution_hydrogens geom
_atom_sites_solution_primary direct
_atom_sites_solution_secondary difmap
_audit_update_record
;
2025-10-23 deposited with the CCDC.	2025-10-30 downloaded from the CCDC.
;
_cell_angle_alpha 90.0000
_cell_angle_beta 90.0000
_cell_angle_gamma 90.0000
_cell_formula_units_Z 8
_cell_length_a 11.9255(3)
_cell_length_b 8.1437(2)
_cell_length_c 34.9190(9)
_cell_measurement_reflns_used 16484
_cell_measurement_temperature 123
_cell_measurement_theta_max 68.14
_cell_measurement_theta_min 3.71
_cell_volume 3391.25(15)
_computing_cell_refinement 'RAPID AUTO'
_computing_data_collection 'RAPID AUTO (Rigaku, ????)'
_computing_data_reduction 'RAPID AUTO'
_computing_molecular_graphics 'CrystalStructure 4.2.1'
_computing_publication_material 'CrystalStructure 4.2.1 (Rigaku, 2016)'
_computing_structure_refinement 'SHELXL Version 2014/7 (Sheldrick, 2008)'
_computing_structure_solution 'SHELXT Version 2014/5 (Sheldrick, 2014)'
_diffrn_ambient_temperature 123
_diffrn_detector_area_resol_mean 10.000
_diffrn_measured_fraction_theta_full 0.994
_diffrn_measured_fraction_theta_max 0.994
_diffrn_measurement_device_type 'Rigaku R-AXIS RAPID'
_diffrn_measurement_method \w
_diffrn_radiation_type 'Cu K\a'
_diffrn_radiation_wavelength 1.54187
_diffrn_reflns_av_R_equivalents 0.0561
_diffrn_reflns_Laue_measured_fraction_full 0.994
_diffrn_reflns_Laue_measured_fraction_max 0.994
_diffrn_reflns_limit_h_max 14
_diffrn_reflns_limit_h_min -14
_diffrn_reflns_limit_k_max 9
_diffrn_reflns_limit_k_min -9
_diffrn_reflns_limit_l_max 40
_diffrn_reflns_limit_l_min -42
_diffrn_reflns_number 48182
_diffrn_reflns_point_group_measured_fraction_full 0.994
_diffrn_reflns_point_group_measured_fraction_max 0.994
_diffrn_reflns_theta_full 67.687
_diffrn_reflns_theta_max 68.179
_diffrn_reflns_theta_min 4.490
_diffrn_standards_number 0
_exptl_absorpt_coefficient_mu 0.604
_exptl_absorpt_correction_T_max 0.970
_exptl_absorpt_correction_T_min 0.867
_exptl_absorpt_correction_type multi-scan
_exptl_absorpt_process_details 'ABSCOR (Rigaku, 1995)'
_exptl_crystal_colour colorless
_exptl_crystal_density_diffrn 1.267
_exptl_crystal_density_method 'not measured'
_exptl_crystal_description platelet
_exptl_crystal_F_000 1360.00
_exptl_crystal_size_max 0.200
_exptl_crystal_size_mid 0.100
_exptl_crystal_size_min 0.050
_refine_diff_density_max 0.19
_refine_diff_density_min -0.27
_refine_ls_extinction_method none
_refine_ls_goodness_of_fit_ref 1.049
_refine_ls_hydrogen_treatment mixed
_refine_ls_number_parameters 230
_refine_ls_number_reflns 3088
_refine_ls_number_restraints 0
_refine_ls_R_factor_all 0.1121
_refine_ls_R_factor_gt 0.0757
_refine_ls_shift/su_max 0.000
_refine_ls_structure_factor_coef Fsqd
_refine_ls_weighting_details 'w = 1/[\s^2^(Fo^2^)+(0.1509P)^2^] where P=(Fo^2^+2Fc^2^)/3'
_refine_ls_weighting_scheme calc
_refine_ls_wR_factor_gt 0.1922
_refine_ls_wR_factor_ref 0.2424
_reflns_Friedel_coverage 0.000
_reflns_number_gt 1810
_reflns_number_total 3088
_reflns_threshold_expression F^2^>2.0\s(F^2^)
_cod_data_source_file d5ce01015b2.cif
_cod_data_source_block AA-NAPH-1
_cod_depositor_comments 'Adding full bibliography for 7251160--7251164.cif.'
_cod_original_cell_volume 3391.25(16)
_cod_database_code 7251160

loop_
_space_group_symop_id
_space_group_symop_operation_xyz
1 +X,+Y,+Z
2 1/2+X,1/2-Y,-Z
3 -X,1/2+Y,1/2-Z
4 1/2-X,-Y,1/2+Z
5 -X,-Y,-Z
6 -1/2-X,-1/2+Y,+Z
7 +X,-1/2-Y,-1/2+Z
8 -1/2+X,+Y,-1/2-Z

loop_
_atom_site_label
_atom_site_type_symbol
_atom_site_fract_x
_atom_site_fract_y
_atom_site_fract_z
_atom_site_U_iso_or_equiv
_atom_site_adp_type
_atom_site_occupancy
_atom_site_site_symmetry_order
_atom_site_calc_flag
_atom_site_refinement_flags_posn
_atom_site_refinement_flags_adp
_atom_site_refinement_flags_occupancy
_atom_site_disorder_assembly
_atom_site_disorder_group
O1 O 0.6330(2) 0.6847(3) 0.62537(6) 0.0763(7) Uani 1 1 d . . . . .
N1 N 0.4755(2) 0.9090(3) 0.60434(6) 0.0721(7) Uani 1 1 d . . . . .
C1 C 0.4281(3) 1.0115(5) 0.62877(9) 0.0891(11) Uani 1 1 d . . . . .
H1 H 0.4570 1.0157 0.6541 0.107 Uiso 1 1 calc R U . . .
C2 C 0.3369(4) 1.1152(5) 0.61955(11) 0.0953(12) Uani 1 1 d . . . . .
H2 H 0.3074 1.1884 0.6382 0.114 Uiso 1 1 calc R U . . .
C3 C 0.2928(3) 1.1093(4) 0.58447(11) 0.0842(10) Uani 1 1 d . . . . .
H3 H 0.2300 1.1761 0.5783 0.101 Uiso 1 1 calc R U . . .
C4 C 0.3395(2) 1.0031(3) 0.55630(8) 0.0653(8) Uani 1 1 d . . . . .
C5 C 0.3000(2) 0.9903(4) 0.51885(8) 0.0677(8) Uani 1 1 d . . . . .
H5 H 0.2375 1.0553 0.5114 0.081 Uiso 1 1 calc R U . . .
C6 C 0.3482(2) 0.8869(3) 0.49215(8) 0.0596(7) Uani 1 1 d . . . . .
C7 C 0.3081(3) 0.8718(4) 0.45377(9) 0.0735(9) Uani 1 1 d . . . . .
H7 H 0.2452 0.9348 0.4458 0.088 Uiso 1 1 calc R U . . .
C8 C 0.3577(3) 0.7697(4) 0.42872(9) 0.0789(10) Uani 1 1 d . . . . .
H8 H 0.3285 0.7604 0.4035 0.095 Uiso 1 1 calc R U . . .
C9 C 0.4523(3) 0.6763(4) 0.43919(8) 0.0732(9) Uani 1 1 d . . . . .
H9 H 0.4867 0.6058 0.4210 0.088 Uiso 1 1 calc R U . . .
C10 C 0.4947(2) 0.6868(3) 0.47531(8) 0.0612(7) Uani 1 1 d . . . . .
H10 H 0.5589 0.6239 0.4820 0.073 Uiso 1 1 calc R U . . .
C11 C 0.4439(2) 0.7912(3) 0.50316(7) 0.0546(7) Uani 1 1 d . . . . .
C12 C 0.4840(2) 0.8021(3) 0.54084(7) 0.0565(7) Uani 1 1 d . . . . .
H12 H 0.5467 0.7378 0.5483 0.068 Uiso 1 1 calc R U . . .
C13 C 0.4338(2) 0.9049(3) 0.56731(7) 0.0596(7) Uani 1 1 d . . . . .
C14 C 0.4861(2) 0.5595(4) 0.66260(7) 0.0618(7) Uani 1 1 d . . . . .
H14 H 0.4333 0.6399 0.6546 0.074 Uiso 1 1 calc R U . . .
C15 C 0.5939(2) 0.5669(4) 0.64954(7) 0.0643(8) Uani 1 1 d . . . . .
C16 C 0.6726(3) 0.4457(4) 0.66073(8) 0.0710(8) Uani 1 1 d . . . . .
H16 H 0.7474 0.4507 0.6514 0.085 Uiso 1 1 calc R U . . .
C17 C 0.6414(3) 0.3221(4) 0.68481(8) 0.0696(8) Uani 1 1 d . . . . .
H17 H 0.6948 0.2410 0.6919 0.084 Uiso 1 1 calc R U . . .
C18 C 0.5316(3) 0.3125(3) 0.69937(7) 0.0632(8) Uani 1 1 d . . . . .
C19 C 0.4964(3) 0.1875(4) 0.72562(8) 0.0746(9) Uani 1 1 d . . . . .
H19 H 0.5487 0.1067 0.7337 0.090 Uiso 1 1 calc R U . . .
C20 C 0.3901(3) 0.1825(4) 0.73905(9) 0.0785(9) Uani 1 1 d . . . . .
H20 H 0.3684 0.0991 0.7566 0.094 Uiso 1 1 calc R U . . .
C21 C 0.3114(3) 0.3011(4) 0.72707(8) 0.0723(9) Uani 1 1 d . . . . .
H21 H 0.2366 0.2961 0.7364 0.087 Uiso 1 1 calc R U . . .
C22 C 0.3413(2) 0.4231(4) 0.70227(7) 0.0649(8) Uani 1 1 d . . . . .
H22 H 0.2873 0.5021 0.6945 0.078 Uiso 1 1 calc R U . . .
C23 C 0.4521(2) 0.4328(3) 0.68804(7) 0.0592(7) Uani 1 1 d . . . . .
H4 H 0.573(4) 0.758(6) 0.6190(11) 0.144(18) Uiso 1 1 d . . . . .

loop_
_atom_site_aniso_label
_atom_site_aniso_U_11
_atom_site_aniso_U_22
_atom_site_aniso_U_33
_atom_site_aniso_U_23
_atom_site_aniso_U_13
_atom_site_aniso_U_12
O1 0.0722(15) 0.0908(16) 0.0659(13) 0.0094(11) 0.0029(10) -0.0135(13)
N1 0.0928(19) 0.0658(16) 0.0578(14) 0.0002(11) 0.0079(12) -0.0111(13)
C1 0.126(3) 0.074(2) 0.0667(19) -0.0091(17) 0.0262(19) -0.025(2)
C2 0.127(3) 0.065(2) 0.094(3) -0.0098(19) 0.048(2) -0.004(2)
C3 0.092(2) 0.0604(19) 0.101(3) 0.0010(17) 0.036(2) 0.0057(17)
C4 0.0661(18) 0.0494(15) 0.0804(19) 0.0066(14) 0.0161(14) -0.0009(14)
C5 0.0569(17) 0.0572(17) 0.089(2) 0.0147(15) 0.0032(14) 0.0025(14)
C6 0.0543(15) 0.0548(16) 0.0698(17) 0.0118(13) -0.0052(13) -0.0045(13)
C7 0.0681(19) 0.069(2) 0.083(2) 0.0188(16) -0.0216(16) -0.0112(16)
C8 0.095(2) 0.072(2) 0.069(2) 0.0096(17) -0.0196(17) -0.0238(19)
C9 0.092(2) 0.0657(18) 0.0618(17) -0.0003(13) -0.0044(16) -0.0149(17)
C10 0.0649(17) 0.0566(16) 0.0619(17) -0.0025(13) 0.0019(13) -0.0044(13)
C11 0.0532(15) 0.0527(15) 0.0580(15) 0.0054(11) -0.0019(11) -0.0044(12)
C12 0.0561(16) 0.0523(15) 0.0609(16) 0.0032(12) -0.0005(12) 0.0000(12)
C13 0.0684(17) 0.0549(16) 0.0556(15) 0.0042(12) 0.0046(13) -0.0035(13)
C14 0.0674(18) 0.0630(17) 0.0551(15) -0.0009(13) -0.0016(12) -0.0025(14)
C15 0.0653(18) 0.0732(19) 0.0544(15) -0.0010(13) -0.0010(13) -0.0059(15)
C16 0.0655(19) 0.083(2) 0.0645(17) -0.0108(15) -0.0012(14) -0.0011(16)
C17 0.071(2) 0.072(2) 0.0662(18) -0.0116(14) -0.0089(14) 0.0104(16)
C18 0.072(2) 0.0579(17) 0.0598(17) -0.0031(12) -0.0092(13) 0.0024(14)
C19 0.095(2) 0.0621(19) 0.0667(19) 0.0012(14) -0.0114(17) 0.0023(16)
C20 0.099(3) 0.071(2) 0.0662(19) 0.0072(15) -0.0047(17) -0.0084(19)
C21 0.082(2) 0.076(2) 0.0586(17) 0.0034(14) 0.0069(14) -0.0103(17)
C22 0.0725(19) 0.0649(18) 0.0572(16) -0.0029(13) 0.0011(13) -0.0016(15)
C23 0.0628(17) 0.0628(17) 0.0522(14) -0.0032(12) -0.0007(12) -0.0013(14)

loop_
_atom_type_symbol
_atom_type_description
_atom_type_scat_dispersion_real
_atom_type_scat_dispersion_imag
_atom_type_scat_source
C C 0.0181 0.0091
;
International Tables for Crystallography
(Vol. C, Tables 4.2.6.8 and 6.1.1.4)
;
H H 0.0000 0.0000
;
International Tables for Crystallography
(Vol. C, Table 6.1.1.4)
;
O O 0.0492 0.0322
;
International Tables for Crystallography
(Vol. C, Tables 4.2.6.8 and 6.1.1.4)
;
N N 0.0311 0.0180
;
International Tables for Crystallography
(Vol. C, Tables 4.2.6.8 and 6.1.1.4)
;

loop_
_geom_angle_atom_site_label_1
_geom_angle_atom_site_label_2
_geom_angle_atom_site_label_3
_geom_angle
_geom_angle_site_symmetry_1
_geom_angle_site_symmetry_3
_geom_angle_publ_flag
C15 O1 H4 109(3) . . ?
C1 N1 C13 117.7(3) . . ?
N1 C1 C2 124.0(3) . . ?
N1 C1 H1 118.0 . . ?
C2 C1 H1 118.0 . . ?
C3 C2 C1 119.4(3) . . ?
C3 C2 H2 120.3 . . ?
C1 C2 H2 120.3 . . ?
C2 C3 C4 120.1(3) . . ?
C2 C3 H3 119.9 . . ?
C4 C3 H3 119.9 . . ?
C5 C4 C3 124.1(3) . . ?
C5 C4 C13 118.4(2) . . ?
C3 C4 C13 117.5(3) . . ?
C6 C5 C4 122.5(3) . . ?
C6 C5 H5 118.7 . . ?
C4 C5 H5 118.7 . . ?
C5 C6 C7 123.1(3) . . ?
C5 C6 C11 118.8(2) . . ?
C7 C6 C11 118.1(3) . . ?
C8 C7 C6 121.1(3) . . ?
C8 C7 H7 119.4 . . ?
C6 C7 H7 119.4 . . ?
C7 C8 C9 121.2(3) . . ?
C7 C8 H8 119.4 . . ?
C9 C8 H8 119.4 . . ?
C10 C9 C8 120.3(3) . . ?
C10 C9 H9 119.9 . . ?
C8 C9 H9 119.9 . . ?
C9 C10 C11 120.7(3) . . ?
C9 C10 H10 119.7 . . ?
C11 C10 H10 119.7 . . ?
C12 C11 C10 122.1(2) . . ?
C12 C11 C6 119.2(2) . . ?
C10 C11 C6 118.6(2) . . ?
C13 C12 C11 121.2(3) . . ?
C13 C12 H12 119.4 . . ?
C11 C12 H12 119.4 . . ?
C12 C13 N1 118.9(3) . . ?
C12 C13 C4 119.9(2) . . ?
N1 C13 C4 121.3(2) . . ?
C15 C14 C23 120.6(3) . . ?
C15 C14 H14 119.7 . . ?
C23 C14 H14 119.7 . . ?
O1 C15 C14 124.1(3) . . ?
O1 C15 C16 115.8(3) . . ?
C14 C15 C16 120.1(3) . . ?
C17 C16 C15 120.2(3) . . ?
C17 C16 H16 119.9 . . ?
C15 C16 H16 119.9 . . ?
C16 C17 C18 121.2(3) . . ?
C16 C17 H17 119.4 . . ?
C18 C17 H17 119.4 . . ?
C17 C18 C23 118.8(3) . . ?
C17 C18 C19 122.9(3) . . ?
C23 C18 C19 118.2(3) . . ?
C20 C19 C18 121.2(3) . . ?
C20 C19 H19 119.4 . . ?
C18 C19 H19 119.4 . . ?
C19 C20 C21 120.0(3) . . ?
C19 C20 H20 120.0 . . ?
C21 C20 H20 120.0 . . ?
C22 C21 C20 120.8(3) . . ?
C22 C21 H21 119.6 . . ?
C20 C21 H21 119.6 . . ?
C21 C22 C23 120.5(3) . . ?
C21 C22 H22 119.8 . . ?
C23 C22 H22 119.8 . . ?
C22 C23 C18 119.2(3) . . ?
C22 C23 C14 121.8(3) . . ?
C18 C23 C14 119.0(3) . . ?

loop_
_geom_bond_atom_site_label_1
_geom_bond_atom_site_label_2
_geom_bond_distance
_geom_bond_site_symmetry_2
_geom_bond_publ_flag
O1 C15 1.360(3) . ?
O1 H4 0.96(5) . ?
N1 C1 1.320(4) . ?
N1 C13 1.386(3) . ?
C1 C2 1.414(6) . ?
C1 H1 0.9500 . ?
C2 C3 1.334(5) . ?
C2 H2 0.9500 . ?
C3 C4 1.424(4) . ?
C3 H3 0.9500 . ?
C4 C5 1.394(4) . ?
C4 C13 1.432(4) . ?
C5 C6 1.382(4) . ?
C5 H5 0.9500 . ?
C6 C7 1.428(4) . ?
C6 C11 1.434(4) . ?
C7 C8 1.344(4) . ?
C7 H7 0.9500 . ?
C8 C9 1.409(4) . ?
C8 H8 0.9500 . ?
C9 C10 1.361(4) . ?
C9 H9 0.9500 . ?
C10 C11 1.427(3) . ?
C10 H10 0.9500 . ?
C11 C12 1.403(3) . ?
C12 C13 1.383(3) . ?
C12 H12 0.9500 . ?
C14 C15 1.365(4) . ?
C14 C23 1.421(4) . ?
C14 H14 0.9500 . ?
C15 C16 1.417(4) . ?
C16 C17 1.363(4) . ?
C16 H16 0.9500 . ?
C17 C18 1.407(4) . ?
C17 H17 0.9500 . ?
C18 C23 1.419(4) . ?
C18 C19 1.433(4) . ?
C19 C20 1.352(4) . ?
C19 H19 0.9500 . ?
C20 C21 1.410(4) . ?
C20 H20 0.9500 . ?
C21 C22 1.365(4) . ?
C21 H21 0.9500 . ?
C22 C23 1.414(4) . ?
C22 H22 0.9500 . ?

loop_
_geom_hbond_atom_site_label_D
_geom_hbond_atom_site_label_H
_geom_hbond_atom_site_label_A
_geom_hbond_site_symmetry_D
_geom_hbond_site_symmetry_H
_geom_hbond_site_symmetry_A
_geom_hbond_distance_DA
_geom_hbond_distance_DH
_geom_hbond_distance_HA
_geom_hbond_angle_DHA
_geom_hbond_publ_flag
O1 H4 N1 . . . 2.721(3) 0.96(5) 1.77(5) 172(4) no

loop_
_geom_torsion_atom_site_label_1
_geom_torsion_atom_site_label_2
_geom_torsion_atom_site_label_3
_geom_torsion_atom_site_label_4
_geom_torsion
_geom_torsion_site_symmetry_1
_geom_torsion_site_symmetry_2
_geom_torsion_site_symmetry_3
_geom_torsion_site_symmetry_4
_geom_torsion_publ_flag
C13 N1 C1 C2 0.8(5) . . . . ?
N1 C1 C2 C3 1.5(6) . . . . ?
C1 C2 C3 C4 -1.9(5) . . . . ?
C2 C3 C4 C5 -179.1(3) . . . . ?
C2 C3 C4 C13 0.2(4) . . . . ?
C3 C4 C5 C6 179.4(3) . . . . ?
C13 C4 C5 C6 0.0(4) . . . . ?
C4 C5 C6 C7 179.5(3) . . . . ?
C4 C5 C6 C11 -1.2(4) . . . . ?
C5 C6 C7 C8 179.9(3) . . . . ?
C11 C6 C7 C8 0.6(4) . . . . ?
C6 C7 C8 C9 -1.2(5) . . . . ?
C7 C8 C9 C10 0.7(5) . . . . ?
C8 C9 C10 C11 0.4(4) . . . . ?
C9 C10 C11 C12 178.6(3) . . . . ?
C9 C10 C11 C6 -1.0(4) . . . . ?
C5 C6 C11 C12 1.5(4) . . . . ?
C7 C6 C11 C12 -179.1(2) . . . . ?
C5 C6 C11 C10 -178.9(2) . . . . ?
C7 C6 C11 C10 0.5(4) . . . . ?
C10 C11 C12 C13 179.6(2) . . . . ?
C6 C11 C12 C13 -0.8(4) . . . . ?
C11 C12 C13 N1 178.9(2) . . . . ?
C11 C12 C13 C4 -0.3(4) . . . . ?
C1 N1 C13 C12 178.2(3) . . . . ?
C1 N1 C13 C4 -2.6(4) . . . . ?
C5 C4 C13 C12 0.7(4) . . . . ?
C3 C4 C13 C12 -178.6(2) . . . . ?
C5 C4 C13 N1 -178.5(2) . . . . ?
C3 C4 C13 N1 2.1(4) . . . . ?
C23 C14 C15 O1 -179.6(2) . . . . ?
C23 C14 C15 C16 1.2(4) . . . . ?
O1 C15 C16 C17 -179.8(2) . . . . ?
C14 C15 C16 C17 -0.5(4) . . . . ?
C15 C16 C17 C18 -0.6(4) . . . . ?
C16 C17 C18 C23 1.1(4) . . . . ?
C16 C17 C18 C19 -178.1(3) . . . . ?
C17 C18 C19 C20 179.9(3) . . . . ?
C23 C18 C19 C20 0.7(4) . . . . ?
C18 C19 C20 C21 0.4(5) . . . . ?
C19 C20 C21 C22 -0.8(5) . . . . ?
C20 C21 C22 C23 0.1(4) . . . . ?
C21 C22 C23 C18 1.0(4) . . . . ?
C21 C22 C23 C14 -179.2(3) . . . . ?
C17 C18 C23 C22 179.4(2) . . . . ?
C19 C18 C23 C22 -1.4(4) . . . . ?
C17 C18 C23 C14 -0.4(4) . . . . ?
C19 C18 C23 C14 178.8(2) . . . . ?
C15 C14 C23 C22 179.4(2) . . . . ?
C15 C14 C23 C18 -0.7(4) . . . . ?
